data_7228088
loop_
_publ_author_name
'Zhao, Shufang'
'Liang, Zhijie'
'Geng, Qiaohua'
'Ma, Pengtao'
'Zhang, Chao'
'Niu, Jingyang'
'Wang, Jingping'

_publ_section_title
;
 Assembly of niobium-phosphate cluster and in-situ
 transition-metal-containing derivatives
;
_journal_name_full CrystEngComm
_journal_paper_doi 10.1039/C7CE00603A
_journal_year 2017
_chemical_formula_moiety '0.5(Cd2 Nb12 O80 P8), 7(O), 4(C H6 N3)'
_chemical_formula_sum 'C4 H38 Cd N12 Nb6 O47 P4'
_chemical_formula_weight 1800.20
_space_group_crystal_system monoclinic
_space_group_IT_number 15
_space_group_name_Hall '-C 2yc'
_space_group_name_H-M_alt 'C 1 2/c 1'
_symmetry_space_group_name_Hall '-C 2yc'
_symmetry_space_group_name_H-M 'C 1 2/c 1'
_atom_sites_solution_hydrogens geom
_atom_sites_solution_primary direct
_audit_creation_date 2016-12-31
_audit_creation_method
;
Olex2 1.2-beta
(compiled 2015.01.26 svn.r3150 for OlexSys, GUI svn.r4998)
;
_audit_update_record
;
2017-03-27 deposited with the CCDC.
2017-04-19 downloaded from the CCDC.
;
_cell_angle_alpha 90
_cell_angle_beta 90.8700(10)
_cell_angle_gamma 90
_cell_formula_units_Z 4
_cell_length_a 21.1660(11)
_cell_length_b 12.4814(6)
_cell_length_c 19.9503(11)
_cell_measurement_reflns_used 9894
_cell_measurement_temperature 296(2)
_cell_measurement_theta_max 28.25
_cell_measurement_theta_min 2.78
_cell_volume 5269.9(5)
_computing_molecular_graphics 'Olex2 (Dolomanov et al., 2009)'
_computing_publication_material 'Olex2 (Dolomanov et al., 2009)'
_computing_structure_refinement 'ShelXL (Sheldrick, 2008)'
_computing_structure_solution 'ShelXS-1997 (Sheldrick, 2008)'
_diffrn_ambient_temperature 296.15
_diffrn_measured_fraction_theta_full 0.993
_diffrn_measured_fraction_theta_max 0.993
_diffrn_measurement_device_type 'Bruker APEX-II CCD'
_diffrn_measurement_method '\f and \w scans'
_diffrn_radiation_monochromator graphite
_diffrn_radiation_type MoK\a
_diffrn_radiation_wavelength 0.71073
_diffrn_reflns_av_R_equivalents 0.0168
_diffrn_reflns_av_unetI/netI 0.0185
_diffrn_reflns_Laue_measured_fraction_full 0.993
_diffrn_reflns_Laue_measured_fraction_max 0.993
_diffrn_reflns_limit_h_max 25
_diffrn_reflns_limit_h_min -24
_diffrn_reflns_limit_k_max 14
_diffrn_reflns_limit_k_min -10
_diffrn_reflns_limit_l_max 23
_diffrn_reflns_limit_l_min -21
_diffrn_reflns_number 13269
_diffrn_reflns_point_group_measured_fraction_full 0.993
_diffrn_reflns_point_group_measured_fraction_max 0.993
_diffrn_reflns_theta_full 25.098
_diffrn_reflns_theta_max 25.098
_diffrn_reflns_theta_min 2.145
_diffrn_standards_number 0
_exptl_absorpt_coefficient_mu 1.900
_exptl_absorpt_correction_T_max 0.7457
_exptl_absorpt_correction_T_min 0.6037
_exptl_absorpt_correction_type multi-scan
_exptl_absorpt_process_details
;
SADABS-2008/1 (Bruker,2008) was used for absorption correction.
wR2(int) was 0.0534 before and 0.0304 after correction.
The Ratio of minimum to maximum transmission is 0.8096.
The \l/2 correction factor is 0.0015.
;
_exptl_crystal_colour yellow
_exptl_crystal_colour_primary yellow
_exptl_crystal_density_diffrn 2.269
_exptl_crystal_description block
_exptl_crystal_F_000 3504
_exptl_crystal_size_max 0.3
_exptl_crystal_size_mid 0.22
_exptl_crystal_size_min 0.17
_refine_diff_density_max 1.645
_refine_diff_density_min -0.651
_refine_diff_density_rms 0.127
_refine_ls_extinction_method none
_refine_ls_goodness_of_fit_ref 1.063
_refine_ls_hydrogen_treatment constr
_refine_ls_matrix_type full
_refine_ls_number_parameters 335
_refine_ls_number_reflns 4664
_refine_ls_number_restraints 0
_refine_ls_restrained_S_all 1.063
_refine_ls_R_factor_all 0.0284
_refine_ls_R_factor_gt 0.0265
_refine_ls_shift/su_max 0.001
_refine_ls_shift/su_mean 0.000
_refine_ls_structure_factor_coef Fsqd
_refine_ls_weighting_details 'w=1/[\s^2^(Fo^2^)+(0.0399P)^2^+37.4306P] where P=(Fo^2^+2Fc^2^)/3'
_refine_ls_weighting_scheme calc
_refine_ls_wR_factor_gt 0.0765
_refine_ls_wR_factor_ref 0.0777
_reflns_Friedel_coverage 0.000
_reflns_number_gt 4389
_reflns_number_total 4664
_reflns_threshold_expression 'I > 2\s(I)'
_cod_data_source_file c7ce00603a2.cif
_cod_data_source_block njy1
_cod_database_code 7228088
_shelx_space_group_comment
;
The symmetry employed for this shelxl refinement is uniquely defined
by the following loop, which should always be used as a source of
symmetry information in preference to the above space-group names.
They are only intended as comments.
;
_shelx_estimated_absorpt_t_max 0.738
_shelx_estimated_absorpt_t_min 0.599
_olex2_refinement_description
;
1. Fixed Uiso
 At 1.2 times of:
  All N(H,H) groups
2. Others
 Fixed Sof: O4W(0.25) O5W(0.25)
3.a X=CH2 refined with riding coordinates:
 N1(H1A,H1B), N2(H2A,H2B), N3(H3A,H3B), N4(H4A,H4B), N5(H5A,H5B), N6(H6A,H6B)
;
_shelx_shelxl_version_number 2014/7
_olex2_submission_special_instructions 'No special instructions were received'

loop_
_space_group_symop_operation_xyz
'x, y, z'
'-x, y, -z+1/2'
'x+1/2, y+1/2, z'
'-x+1/2, y+1/2, -z+1/2'
'-x, -y, -z'
'x, -y, z-1/2'
'-x+1/2, -y+1/2, -z'
'x+1/2, -y+1/2, z-1/2'

loop_
_atom_site_label
_atom_site_type_symbol
_atom_site_fract_x
_atom_site_fract_y
_atom_site_fract_z
_atom_site_U_iso_or_equiv
_atom_site_adp_type
_atom_site_occupancy
_atom_site_site_symmetry_order
_atom_site_calc_flag
_atom_site_refinement_flags_posn
_atom_site_refinement_flags_adp
_atom_site_refinement_flags_occupancy
Cd1 Cd 0.0000 1.0000 0.0000 0.02232(11) Uani 1 2 d S T P
Nb1 Nb 0.17975(2) 0.71540(3) 0.11176(2) 0.01397(10) Uani 1 1 d . . .
Nb2 Nb 0.30778(2) 0.92342(3) 0.05512(2) 0.01348(10) Uani 1 1 d . . .
Nb3 Nb 0.33486(2) 0.70142(3) 0.13770(2) 0.01478(10) Uani 1 1 d . . .
P1 P 0.15203(4) 0.93188(7) 0.01128(5) 0.0147(2) Uani 1 1 d . . .
P2 P 0.25755(5) 0.89030(8) 0.20757(5) 0.0171(2) Uani 1 1 d . . .
O1 O 0.26517(12) 0.78050(19) 0.08241(12) 0.0141(5) Uani 1 1 d . . .
O2 O 0.25114(12) 0.6237(2) 0.15570(13) 0.0199(6) Uani 1 1 d . . .
O3 O 0.14774(13) 0.8918(2) -0.06243(13) 0.0237(6) Uani 1 1 d . . .
O4 O 0.10406(12) 1.0204(2) 0.01977(14) 0.0209(6) Uani 1 1 d . . .
O5 O 0.17728(12) 0.6276(2) 0.03405(13) 0.0193(6) Uani 1 1 d . . .
O6 O 0.32103(14) 1.0758(2) 0.03595(15) 0.0256(6) Uani 1 1 d . . .
O7 O 0.13678(12) 0.8365(2) 0.05676(14) 0.0212(6) Uani 1 1 d . . .
O8 O 0.21861(12) 0.9720(2) 0.02496(14) 0.0212(6) Uani 1 1 d . . .
O9 O 0.38011(13) 1.0220(2) 0.05814(16) 0.0268(6) Uani 1 1 d . . .
O10 O 0.27893(13) 0.9659(2) 0.15126(13) 0.0203(6) Uani 1 1 d . . .
O11 O 0.30878(13) 0.8008(2) 0.21494(13) 0.0195(6) Uani 1 1 d . . .
O12 O 0.09118(14) 0.7039(3) 0.13907(16) 0.0295(7) Uani 1 1 d . . .
O13 O 0.36903(14) 0.6005(2) 0.20452(14) 0.0269(6) Uani 1 1 d . . .
O14 O 0.24903(14) 0.9476(2) 0.27301(13) 0.0250(6) Uani 1 1 d . . .
O15 O 0.41870(14) 0.6743(2) 0.17952(15) 0.0281(7) Uani 1 1 d . . .
O16 O -0.01654(15) 1.0079(3) 0.11432(16) 0.0359(8) Uani 1 1 d . . .
O17 O 0.19510(12) 0.8322(2) 0.18668(13) 0.0203(6) Uani 1 1 d . . .
O18 O 0.37693(13) 0.8285(2) 0.09633(15) 0.0260(6) Uani 1 1 d . . .
O19 O 0.13273(14) 0.6235(3) 0.17170(15) 0.0294(7) Uani 1 1 d . . .
O20 O 0.00922(15) 0.8147(3) 0.01437(19) 0.0379(8) Uani 1 1 d . . .
O1W O 0.50189(19) 0.8283(4) 0.0904(3) 0.0661(12) Uani 1 1 d . . .
O2W O 0.0380(2) 0.5300(5) 0.0570(3) 0.0860(17) Uani 1 1 d . . .
O3W O 0.0893(2) 0.9779(5) 0.1862(3) 0.095(2) Uani 1 1 d . . .
N1 N 0.1586(3) 0.2273(4) 0.0381(2) 0.0643(17) Uani 1 1 d . . .
H1A H 0.1602 0.2709 0.0048 0.077 Uiso 1 1 calc R . .
H1B H 0.1477 0.1617 0.0317 0.077 Uiso 1 1 calc R . .
N2 N 0.1894(3) 0.3604(4) 0.1091(2) 0.0738(19) Uani 1 1 d . . .
H2A H 0.1911 0.4046 0.0761 0.089 Uiso 1 1 calc R . .
H2B H 0.1986 0.3818 0.1490 0.089 Uiso 1 1 calc R . .
N3 N 0.1669(4) 0.1958(5) 0.1501(3) 0.086(2) Uani 1 1 d . . .
H3A H 0.1538 0.1313 0.1441 0.103 Uiso 1 1 calc R . .
H3B H 0.1763 0.2180 0.1899 0.103 Uiso 1 1 calc R . .
N4 N 0.9168(3) 0.7286(4) 0.1080(2) 0.0555(13) Uani 1 1 d . . .
H4A H 0.9432 0.7717 0.0897 0.067 Uiso 1 1 calc R . .
H4B H 0.9189 0.6610 0.1000 0.067 Uiso 1 1 calc R . .
N5 N 0.8318(3) 0.6997(4) 0.1767(3) 0.0638(16) Uani 1 1 d . . .
H5A H 0.8033 0.7243 0.2028 0.077 Uiso 1 1 calc R . .
H5B H 0.8338 0.6320 0.1687 0.077 Uiso 1 1 calc R . .
N6 N 0.8699(3) 0.8701(4) 0.1606(3) 0.0645(16) Uani 1 1 d . . .
H6A H 0.8963 0.9130 0.1422 0.077 Uiso 1 1 calc R . .
H6B H 0.8415 0.8948 0.1868 0.077 Uiso 1 1 calc R . .
C1 C 0.1727(3) 0.2607(5) 0.0985(3) 0.0549(16) Uani 1 1 d . . .
C2 C 0.8729(3) 0.7664(4) 0.1485(3) 0.0445(13) Uani 1 1 d . . .
O4W O 0.0000 0.6307(14) 0.2500 0.089(5) Uiso 0.5 2 d S T P
O5W O 0.0000 0.7437(18) 0.2500 0.117(6) Uiso 0.5 2 d S T P

loop_
_atom_site_aniso_label
_atom_site_aniso_U_11
_atom_site_aniso_U_22
_atom_site_aniso_U_33
_atom_site_aniso_U_23
_atom_site_aniso_U_13
_atom_site_aniso_U_12
Cd1 0.0158(2) 0.0237(2) 0.0274(2) 0.00056(16) -0.00131(16) 0.00296(16)
Nb1 0.01441(17) 0.01458(17) 0.01297(17) 0.00060(12) 0.00158(12) -0.00147(12)
Nb2 0.01413(17) 0.01160(17) 0.01470(17) -0.00006(12) -0.00064(12) -0.00157(12)
Nb3 0.01600(18) 0.01526(18) 0.01300(17) -0.00071(12) -0.00186(13) 0.00335(13)
P1 0.0138(5) 0.0141(5) 0.0161(5) -0.0014(4) -0.0010(4) 0.0030(4)
P2 0.0227(5) 0.0159(5) 0.0126(5) -0.0030(4) -0.0010(4) 0.0017(4)
O1 0.0159(12) 0.0133(12) 0.0130(12) 0.0006(10) 0.0008(10) -0.0003(10)
O2 0.0213(13) 0.0173(14) 0.0212(14) 0.0064(11) 0.0001(11) -0.0001(11)
O3 0.0276(15) 0.0252(15) 0.0181(14) -0.0054(12) -0.0024(11) 0.0061(12)
O4 0.0165(13) 0.0178(14) 0.0285(15) -0.0047(11) -0.0006(11) 0.0037(11)
O5 0.0198(13) 0.0207(14) 0.0175(13) -0.0017(11) 0.0007(11) -0.0029(11)
O6 0.0267(15) 0.0168(14) 0.0331(16) 0.0053(12) -0.0045(13) -0.0027(11)
O7 0.0162(13) 0.0205(14) 0.0269(15) 0.0057(12) -0.0012(11) 0.0011(11)
O8 0.0163(13) 0.0198(14) 0.0275(15) 0.0003(11) -0.0039(11) 0.0007(11)
O9 0.0200(14) 0.0228(15) 0.0376(17) 0.0025(13) -0.0050(12) -0.0035(12)
O10 0.0295(15) 0.0154(13) 0.0160(13) -0.0013(10) 0.0006(11) 0.0004(11)
O11 0.0239(14) 0.0196(14) 0.0150(13) -0.0022(10) -0.0042(11) 0.0038(11)
O12 0.0198(14) 0.0362(18) 0.0327(17) 0.0050(13) 0.0064(12) -0.0006(13)
O13 0.0292(15) 0.0279(16) 0.0237(15) 0.0059(12) -0.0044(12) 0.0047(13)
O14 0.0375(16) 0.0227(15) 0.0146(13) -0.0061(11) -0.0003(12) 0.0041(13)
O15 0.0242(15) 0.0291(16) 0.0307(16) 0.0025(13) -0.0090(12) 0.0027(13)
O16 0.0323(17) 0.048(2) 0.0278(17) -0.0047(14) -0.0015(13) 0.0089(15)
O17 0.0214(14) 0.0212(14) 0.0183(13) -0.0044(11) 0.0028(11) 0.0010(11)
O18 0.0158(13) 0.0247(15) 0.0374(17) 0.0111(13) -0.0050(12) -0.0021(12)
O19 0.0291(16) 0.0331(17) 0.0261(16) 0.0101(13) 0.0054(12) -0.0034(13)
O20 0.0252(16) 0.0268(17) 0.062(2) 0.0055(16) -0.0017(15) 0.0017(13)
O1W 0.039(2) 0.078(3) 0.082(3) 0.002(3) 0.006(2) -0.007(2)
O2W 0.075(3) 0.105(4) 0.079(4) -0.021(3) 0.016(3) -0.049(3)
O3W 0.086(4) 0.117(4) 0.080(3) -0.064(3) -0.055(3) 0.069(3)
N1 0.131(5) 0.029(2) 0.032(2) 0.0044(19) -0.018(3) -0.023(3)
N2 0.145(6) 0.040(3) 0.036(3) 0.002(2) -0.035(3) -0.030(3)
N3 0.167(7) 0.053(3) 0.036(3) 0.016(2) -0.017(4) -0.035(4)
N4 0.070(3) 0.044(3) 0.053(3) -0.016(2) 0.017(3) -0.017(2)
N5 0.092(4) 0.046(3) 0.054(3) -0.011(2) 0.034(3) -0.020(3)
N6 0.077(4) 0.036(3) 0.081(4) -0.015(3) 0.039(3) -0.017(3)
C1 0.096(5) 0.036(3) 0.032(3) 0.006(2) -0.016(3) -0.012(3)
C2 0.062(3) 0.039(3) 0.033(3) -0.008(2) 0.005(2) -0.012(3)

loop_
_atom_type_symbol
_atom_type_description
_atom_type_scat_dispersion_real
_atom_type_scat_dispersion_imag
_atom_type_scat_source
C C 0.0033 0.0016 'International Tables Vol C Tables 4.2.6.8 and 6.1.1.4'
H H 0.0000 0.0000 'International Tables Vol C Tables 4.2.6.8 and 6.1.1.4'
N N 0.0061 0.0033 'International Tables Vol C Tables 4.2.6.8 and 6.1.1.4'
O O 0.0106 0.0060 'International Tables Vol C Tables 4.2.6.8 and 6.1.1.4'
P P 0.1023 0.0942 'International Tables Vol C Tables 4.2.6.8 and 6.1.1.4'
Nb Nb -2.0727 0.6215 'International Tables Vol C Tables 4.2.6.8 and 6.1.1.4'
Cd Cd -0.8075 1.2024 'International Tables Vol C Tables 4.2.6.8 and 6.1.1.4'

loop_
_geom_angle_atom_site_label_1
_geom_angle_atom_site_label_2
_geom_angle_atom_site_label_3
_geom_angle
_geom_angle_site_symmetry_1
_geom_angle_site_symmetry_3
O4 Cd1 O4 180.00(3) 5_575 .
O4 Cd1 O16 90.87(11) 5_575 .
O4 Cd1 O16 89.13(11) . .
O4 Cd1 O16 90.87(11) . 5_575
O4 Cd1 O16 89.13(11) 5_575 5_575
O4 Cd1 O20 90.62(10) 5_575 5_575
O4 Cd1 O20 89.39(10) 5_575 .
O4 Cd1 O20 90.61(10) . .
O4 Cd1 O20 89.39(10) . 5_575
O16 Cd1 O16 180.0 . 5_575
O16 Cd1 O20 93.74(13) 5_575 .
O16 Cd1 O20 93.74(13) . 5_575
O16 Cd1 O20 86.26(13) 5_575 5_575
O16 Cd1 O20 86.26(13) . .
O20 Cd1 O20 180.0 5_575 .
O1 Nb1 Nb3 36.94(7) . .
O1 Nb1 O2 72.77(10) . .
O1 Nb1 O17 78.69(10) . .
O2 Nb1 Nb3 36.36(7) . .
O2 Nb1 O17 88.79(11) . .
O5 Nb1 Nb3 96.42(8) . .
O5 Nb1 O1 90.50(10) . .
O5 Nb1 O2 92.15(11) . .
O5 Nb1 O7 88.96(11) . .
O5 Nb1 O12 99.76(12) . .
O5 Nb1 O17 168.36(11) . .
O5 Nb1 O19 98.87(13) . .
O7 Nb1 Nb3 123.12(7) . .
O7 Nb1 O1 86.68(10) . .
O7 Nb1 O2 159.43(10) . .
O7 Nb1 O17 86.13(11) . .
O12 Nb1 Nb3 153.89(9) . .
O12 Nb1 O1 161.07(12) . .
O12 Nb1 O2 122.21(12) . .
O12 Nb1 O7 77.71(12) . .
O12 Nb1 O17 89.51(12) . .
O17 Nb1 Nb3 77.57(7) . .
O19 Nb1 Nb3 112.82(9) . .
O19 Nb1 O1 149.55(11) . .
O19 Nb1 O2 77.95(11) . .
O19 Nb1 O7 122.16(12) . .
O19 Nb1 O12 44.45(13) . .
O19 Nb1 O17 92.68(12) . .
O1 Nb2 Nb3 38.10(7) . .
O1 Nb2 O10 80.97(10) . .
O5 Nb2 Nb3 98.94(8) 7_565 .
O5 Nb2 O1 92.07(11) 7_565 .
O5 Nb2 O6 96.61(12) 7_565 .
O5 Nb2 O8 89.44(11) 7_565 .
O5 Nb2 O9 95.56(12) 7_565 .
O5 Nb2 O10 171.41(11) 7_565 .
O5 Nb2 O18 93.04(12) 7_565 .
O6 Nb2 Nb3 153.59(9) . .
O6 Nb2 O1 161.60(11) . .
O6 Nb2 O8 77.95(11) . .
O6 Nb2 O9 44.34(12) . .
O6 Nb2 O10 88.73(12) . .
O6 Nb2 O18 122.45(11) . .
O8 Nb2 Nb3 123.26(8) . .
O8 Nb2 O1 85.97(10) . .
O8 Nb2 O10 85.09(11) . .
O9 Nb2 Nb3 112.62(9) . .
O9 Nb2 O1 150.69(11) . .
O9 Nb2 O8 122.28(11) . .
O9 Nb2 O10 92.96(12) . .
O9 Nb2 O18 78.34(12) . .
O10 Nb2 Nb3 78.69(7) . .
O18 Nb2 Nb3 35.69(8) . .
O18 Nb2 O1 73.01(10) . .
O18 Nb2 O8 158.91(11) . .
O18 Nb2 O10 89.73(12) . .
Nb2 Nb3 Nb1 73.235(10) . .
O1 Nb3 Nb1 36.87(7) . .
O1 Nb3 Nb2 38.04(7) . .
O2 Nb3 Nb1 36.82(7) . .
O2 Nb3 Nb2 110.05(7) . .
O2 Nb3 O1 73.15(10) . .
O2 Nb3 O11 84.96(11) . .
O3 Nb3 Nb1 96.30(8) 7_565 .
O3 Nb3 Nb2 98.74(9) 7_565 .
O3 Nb3 O1 90.88(11) 7_565 .
O3 Nb3 O2 91.52(12) 7_565 .
O3 Nb3 O11 175.30(11) 7_565 .
O3 Nb3 O13 93.93(12) 7_565 .
O3 Nb3 O15 92.53(12) 7_565 .
O3 Nb3 O18 93.72(13) 7_565 .
O11 Nb3 Nb1 79.01(8) . .
O11 Nb3 Nb2 79.61(7) . .
O11 Nb3 O1 85.12(10) . .
O13 Nb3 Nb1 119.50(9) . .
O13 Nb3 Nb2 160.99(9) . .
O13 Nb3 O1 156.36(11) . .
O13 Nb3 O2 83.58(11) . .
O13 Nb3 O11 88.78(12) . .
O13 Nb3 O15 44.39(12) . .
O13 Nb3 O18 128.77(12) . .
O15 Nb3 Nb1 162.37(9) . .
O15 Nb3 Nb2 120.46(9) . .
O15 Nb3 O1 158.45(11) . .
O15 Nb3 O2 127.97(12) . .
O15 Nb3 O11 92.09(12) . .
O15 Nb3 O18 84.72(12) . .
O18 Nb3 Nb1 109.81(8) . .
O18 Nb3 Nb2 36.59(8) . .
O18 Nb3 O1 73.83(10) . .
O18 Nb3 O2 146.63(11) . .
O18 Nb3 O11 87.55(12) . .
O4 P1 O3 108.16(16) . .
O4 P1 O7 110.68(16) . .
O4 P1 O8 111.26(16) . .
O7 P1 O3 107.44(16) . .
O8 P1 O3 108.51(16) . .
O8 P1 O7 110.67(15) . .
O10 P2 O11 107.17(15) . .
O10 P2 O17 110.30(15) . .
O14 P2 O10 112.54(16) . .
O14 P2 O11 110.54(16) . .
O14 P2 O17 109.96(16) . .
O17 P2 O11 106.11(15) . .
Nb1 O1 Nb2 142.63(13) . .
Nb1 O1 Nb3 106.19(11) . .
Nb2 O1 Nb3 103.87(11) . .
Nb3 O2 Nb1 106.81(12) . .
P1 O3 Nb3 156.43(18) . 7_565
P1 O4 Cd1 123.78(16) . .
Nb1 O5 Nb2 160.93(16) . 7_565
O9 O6 Nb2 67.94(15) . .
P1 O7 Nb1 141.75(16) . .
P1 O8 Nb2 143.04(17) . .
O6 O9 Nb2 67.72(15) . .
P2 O10 Nb2 127.41(16) . .
P2 O11 Nb3 123.62(15) . .
O19 O12 Nb1 66.94(16) . .
O15 O13 Nb3 68.32(15) . .
O13 O15 Nb3 67.30(15) . .
P2 O17 Nb1 129.17(15) . .
Nb3 O18 Nb2 107.72(12) . .
O12 O19 Nb1 68.61(16) . .
H1A N1 H1B 120.0 . .
C1 N1 H1A 120.0 . .
C1 N1 H1B 120.0 . .
H2A N2 H2B 120.0 . .
C1 N2 H2A 120.0 . .
C1 N2 H2B 120.0 . .
H3A N3 H3B 120.0 . .
C1 N3 H3A 120.0 . .
C1 N3 H3B 120.0 . .
H4A N4 H4B 120.0 . .
C2 N4 H4A 120.0 . .
C2 N4 H4B 120.0 . .
H5A N5 H5B 120.0 . .
C2 N5 H5A 120.0 . .
C2 N5 H5B 120.0 . .
H6A N6 H6B 120.0 . .
C2 N6 H6A 120.0 . .
C2 N6 H6B 120.0 . .
N1 C1 N2 120.6(5) . .
N1 C1 N3 120.2(6) . .
N2 C1 N3 119.1(5) . .
N4 C2 N5 120.1(5) . .
N6 C2 N4 119.8(5) . .
N6 C2 N5 120.1(5) . .

loop_
_geom_bond_atom_site_label_1
_geom_bond_atom_site_label_2
_geom_bond_distance
_geom_bond_site_symmetry_2
Cd1 O4 2.246(3) 5_575
Cd1 O4 2.246(3) .
Cd1 O16 2.315(3) 5_575
Cd1 O16 2.315(3) .
Cd1 O20 2.338(3) 5_575
Cd1 O20 2.338(3) .
Nb1 Nb3 3.3204(5) .
Nb1 O1 2.075(2) .
Nb1 O2 2.079(3) .
Nb1 O5 1.898(3) .
Nb1 O7 2.070(3) .
Nb1 O12 1.965(3) .
Nb1 O17 2.110(3) .
Nb1 O19 1.942(3) .
Nb2 Nb3 3.2699(5) .
Nb2 O1 2.075(2) .
Nb2 O5 1.920(3) 7_565
Nb2 O6 1.961(3) .
Nb2 O8 2.063(3) .
Nb2 O9 1.964(3) .
Nb2 O10 2.090(3) .
Nb2 O18 2.046(3) .
Nb3 O1 2.078(2) .
Nb3 O2 2.057(3) .
Nb3 O3 1.939(3) 7_565
Nb3 O11 2.060(3) .
Nb3 O13 1.964(3) .
Nb3 O15 1.979(3) .
Nb3 O18 2.003(3) .
P1 O3 1.555(3) .
P1 O4 1.512(3) .
P1 O7 1.534(3) .
P1 O8 1.516(3) .
P2 O10 1.540(3) .
P2 O11 1.562(3) .
P2 O14 1.502(3) .
P2 O17 1.559(3) .
O3 Nb3 1.939(3) 7_565
O5 Nb2 1.920(3) 7_565
O6 O9 1.481(4) .
O12 O19 1.478(4) .
O13 O15 1.489(4) .
N1 H1A 0.8600 .
N1 H1B 0.8600 .
N1 C1 1.305(7) .
N2 H2A 0.8600 .
N2 H2B 0.8600 .
N2 C1 1.310(7) .
N3 H3A 0.8600 .
N3 H3B 0.8600 .
N3 C1 1.317(7) .
N4 H4A 0.8600 .
N4 H4B 0.8600 .
N4 C2 1.327(7) .
N5 H5A 0.8600 .
N5 H5B 0.8600 .
N5 C2 1.335(7) .
N6 H6A 0.8600 .
N6 H6B 0.8600 .
N6 C2 1.318(7) .
O4W O5W 1.41(3) .
